data_7027531
loop_
_publ_author_name
'Boyle, Philip D.'
'Cross, Wendy I.'
'Godfrey, Stephen M.'
'McAuliffe, Charles A.'
'Pritchard, Robin G.'
'Teat, Simon J.'

_publ_section_title
;
 Reaction of dimethylselenourea and selenourea with dibromine to produce
 selenourea--dibromine, the &#x2018;T&#x2019;-shaped 1:1 molecular adduct
 N,N-dimethyl-2-selenourea--dibromine, its solvent of
 crystallisation-containing analogue and the unusual ionic compound
 5[(H2N)(Me2N)CBr]+[SeBr6]2&#x2212;[Se2Br9]&#x2212;2[Br3]&#x2212;. A low
 temperature crystallographic reinvestigation of
 N-methylbenzothiazole-2-selone--dibromine
;
_journal_issue 16
_journal_name_full 'Journal of the Chemical Society, Dalton Transactions'
_journal_page_first 2845
_journal_paper_doi 10.1039/a903564h
_journal_year 1999
_chemical_formula_sum 'C16.5 H15 Br4 Cl N2 S2 Se2'
_chemical_formula_weight 818.43
_chemical_name_systematic
; 
 ? 
;
_space_group_IT_number 14
_symmetry_cell_setting monoclinic
_symmetry_space_group_name_Hall '-P 2ybc'
_symmetry_space_group_name_H-M 'P 1 21/c 1'
_atom_sites_solution_hydrogens geom
_atom_sites_solution_primary direct
_atom_sites_solution_secondary difmap
_audit_creation_method SHELXL-97
_cell_angle_alpha 90.00
_cell_angle_beta 90.73(3)
_cell_angle_gamma 90.00
_cell_formula_units_Z 4
_cell_length_a 12.265(3)
_cell_length_b 13.625(3)
_cell_length_c 14.222(2)
_cell_measurement_temperature 203(2)
_cell_volume 2376.5(9)
_computing_structure_refinement 'SHELXL-97 (Sheldrick, 1997)'
_computing_structure_solution 'SHELXS-97 (Sheldrick, 1990)'
_diffrn_ambient_temperature 203(2)
_diffrn_measured_fraction_theta_full 0.995
_diffrn_measured_fraction_theta_max 0.995
_diffrn_radiation_monochromator graphite
_diffrn_radiation_source 'fine-focus sealed tube'
_diffrn_radiation_type MoK\a
_diffrn_radiation_wavelength 0.71069
_diffrn_reflns_av_R_equivalents 0.1110
_diffrn_reflns_av_sigmaI/netI 0.2231
_diffrn_reflns_limit_h_max 14
_diffrn_reflns_limit_h_min 0
_diffrn_reflns_limit_k_max 16
_diffrn_reflns_limit_k_min 0
_diffrn_reflns_limit_l_max 16
_diffrn_reflns_limit_l_min -16
_diffrn_reflns_number 4381
_diffrn_reflns_theta_full 24.98
_diffrn_reflns_theta_max 24.98
_diffrn_reflns_theta_min 1.66
_exptl_absorpt_coefficient_mu 10.134
_exptl_absorpt_correction_T_max 0.2364
_exptl_absorpt_correction_T_min 0.1256
_exptl_crystal_colour 'pale orange'
_exptl_crystal_density_diffrn 2.288
_exptl_crystal_density_method 'not measured'
_exptl_crystal_description needle
_exptl_crystal_F_000 1540
_exptl_crystal_size_max 0.35
_exptl_crystal_size_mid 0.20
_exptl_crystal_size_min 0.20
_refine_diff_density_max 0.765
_refine_diff_density_min -0.932
_refine_diff_density_rms 0.199
_refine_ls_extinction_method none
_refine_ls_goodness_of_fit_ref 0.958
_refine_ls_hydrogen_treatment mixed
_refine_ls_matrix_type full
_refine_ls_number_parameters 263
_refine_ls_number_reflns 4181
_refine_ls_number_restraints 3
_refine_ls_restrained_S_all 0.957
_refine_ls_R_factor_all 0.2352
_refine_ls_R_factor_gt 0.0759
_refine_ls_shift/su_max 0.006
_refine_ls_shift/su_mean 0.000
_refine_ls_structure_factor_coef Fsqd
_refine_ls_weighting_details 'w=1/[\s^2^(Fo^2^)+(0.0045P)^2^+0.0000P] where P=(Fo^2^+2Fc^2^)/3'
_refine_ls_weighting_scheme calc
_refine_ls_wR_factor_gt 0.0587
_refine_ls_wR_factor_ref 0.0839
_reflns_number_gt 1589
_reflns_number_total 4181
_reflns_threshold_expression >2sigma(I)
_cod_data_source_file 903564hsup1.cif
_cod_data_source_block rob
_cod_depositor_comments
;
The following automatic conversions were performed:

'_refine_ls_weighting_scheme' value 'calc
w=1/[\s^2^(Fo^2^)+(0.0045P)^2^+0.0000P] where P=(Fo^2^+2Fc^2^)/3' was
changed to 'calc'. New tag '_refine_ls_weighting_details' was
created. The value of the new tag was set to
'w=1/[\s^2^(Fo^2^)+(0.0045P)^2^+0.0000P] where P=(Fo^2^+2Fc^2^)/3'.

Automatic conversion script
Id: cif_fix_values 3143 2015-03-26 13:38:13Z robertas 
;
_cod_original_cell_volume 2376.3(8)
_cod_original_sg_symbol_H-M 'P 21/c'
_cod_original_formula_sum 'C16.50 H15 Br4 Cl N2 S2 Se2'
_cod_database_code 7027531

loop_
_symmetry_equiv_pos_as_xyz
'x, y, z'
'x, -y+1/2, z+1/2'
'-x, -y, -z'
'-x, y-1/2, -z-1/2'

loop_
_atom_site_label
_atom_site_type_symbol
_atom_site_fract_x
_atom_site_fract_y
_atom_site_fract_z
_atom_site_U_iso_or_equiv
_atom_site_adp_type
_atom_site_occupancy
_atom_site_calc_flag
_atom_site_refinement_flags
Se1 Se 0.80864(16) 0.91042(13) 0.21432(14) 0.0302(5) Uani 1 d .
Br1 Br 0.92860(15) 0.90597(15) 0.06864(13) 0.0423(6) Uani 1 d .
Br2 Br 0.68997(14) 0.89402(13) 0.35951(13) 0.0402(5) Uani 1 d .
S3 S 0.7188(4) 0.7173(3) 0.1226(3) 0.0404(13) Uani 1 d .
N1 N 0.8525(10) 0.7086(9) 0.2562(9) 0.027(3) Uani 1 d .
C2 C 0.8009(12) 0.7699(10) 0.2050(11) 0.024(4) Uani 1 d .
C4 C 0.7615(12) 0.5993(11) 0.1627(10) 0.024(4) Uani 1 d .
C5 C 0.7279(13) 0.5145(12) 0.1243(11) 0.038(5) Uani 1 d .
H5 H 0.6793 0.5112 0.0728 0.045 Uiso 1 calc R
C6 C 0.7707(14) 0.4339(13) 0.1668(12) 0.043(5) Uani 1 d .
H6 H 0.7480 0.3720 0.1449 0.051 Uiso 1 calc R
C7 C 0.8447(14) 0.4367(12) 0.2395(13) 0.037(5) Uani 1 d .
H7 H 0.8744 0.3785 0.2645 0.044 Uiso 1 calc R
C8 C 0.8751(12) 0.5281(14) 0.2756(11) 0.040(5) Uani 1 d .
H8 H 0.9254 0.5333 0.3258 0.048 Uiso 1 calc R
C9 C 0.8285(12) 0.6114(13) 0.2349(12) 0.029(5) Uani 1 d .
C10 C 0.9218(12) 0.7340(11) 0.3350(10) 0.035(4) Uani 1 d .
H10A H 0.9499 0.6745 0.3639 0.053 Uiso 1 calc R
H10B H 0.8801 0.7706 0.3806 0.053 Uiso 1 calc R
H10C H 0.9821 0.7738 0.3134 0.053 Uiso 1 calc R
Se1A Se 0.66520(15) 1.14624(14) 0.37877(14) 0.0325(5) Uani 1 d .
Br1A Br 0.52695(14) 1.14647(14) 0.50584(13) 0.0437(6) Uani 1 d .
Br2A Br 0.80557(16) 1.16141(14) 0.24383(14) 0.0499(6) Uani 1 d .
S3A S 0.5375(3) 1.3248(3) 0.2960(3) 0.0380(12) Uani 1 d .
N1A N 0.6831(11) 1.3515(10) 0.4206(10) 0.042(4) Uani 1 d .
C2A C 0.6382(12) 1.2810(11) 0.3692(11) 0.027(4) Uani 1 d .
C4A C 0.5546(12) 1.4428(10) 0.3370(11) 0.028(4) Uani 1 d .
C5A C 0.4960(14) 1.5255(13) 0.3163(13) 0.057(6) Uani 1 d .
H5A H 0.4386 1.5239 0.2719 0.069 Uiso 1 calc R
C6A C 0.5234(13) 1.6120(12) 0.3623(12) 0.046(5) Uani 1 d .
H6A H 0.4856 1.6704 0.3485 0.056 Uiso 1 calc R
C7A C 0.6073(15) 1.6116(12) 0.4291(12) 0.054(6) Uani 1 d .
H7A H 0.6260 1.6708 0.4590 0.064 Uiso 1 calc R
C8A C 0.6626(13) 1.5301(13) 0.4526(12) 0.044(5) Uani 1 d .
H8A H 0.7175 1.5314 0.4992 0.053 Uiso 1 calc R
C9A C 0.6357(13) 1.4430(12) 0.4052(11) 0.028(4) Uani 1 d .
C10A C 0.7682(11) 1.3367(12) 0.4872(11) 0.051(5) Uani 1 d .
H10D H 0.7861 1.3986 0.5173 0.077 Uiso 1 calc R
H10E H 0.8320 1.3114 0.4557 0.077 Uiso 1 calc R
H10F H 0.7448 1.2900 0.5343 0.077 Uiso 1 calc R
Cl1 Cl 1.0059(9) 0.6392(9) 0.0326(8) 0.066(4) Uani 0.50 d PD
Cl2 Cl 0.9801(17) 0.4402(13) -0.0303(16) 0.113(8) Uani 0.50 d PD
C11 C 1.044(5) 0.5160(16) 0.054(3) 0.043(16) Uani 0.50 d PD
H11A H 1.0215 0.4965 0.1171 0.051 Uiso 0.50 calc PR
H11B H 1.1231 0.5092 0.0500 0.051 Uiso 0.50 calc PR

loop_
_atom_site_aniso_label
_atom_site_aniso_U_11
_atom_site_aniso_U_22
_atom_site_aniso_U_33
_atom_site_aniso_U_23
_atom_site_aniso_U_13
_atom_site_aniso_U_12
Se1 0.0315(11) 0.0247(11) 0.0343(11) 0.0013(10) 0.0020(8) -0.0007(10)
Br1 0.0326(11) 0.0547(15) 0.0396(12) -0.0010(12) 0.0049(9) -0.0099(11)
Br2 0.0413(12) 0.0349(11) 0.0446(13) 0.0020(10) 0.0120(9) 0.0023(10)
S3 0.045(3) 0.028(3) 0.048(3) 0.001(2) -0.011(3) -0.003(2)
N1 0.034(9) 0.022(8) 0.026(9) -0.005(7) -0.014(7) -0.006(7)
C2 0.021(9) 0.016(9) 0.034(11) 0.013(8) 0.013(8) 0.009(8)
C4 0.034(10) 0.013(9) 0.026(10) 0.004(8) 0.013(8) 0.010(9)
C5 0.052(13) 0.044(12) 0.017(10) -0.014(10) -0.004(9) 0.000(10)
C6 0.051(13) 0.037(12) 0.040(13) 0.021(10) 0.016(10) -0.014(10)
C7 0.043(13) 0.017(10) 0.050(13) 0.016(9) 0.009(10) 0.017(9)
C8 0.016(10) 0.078(15) 0.026(11) -0.027(11) 0.002(8) 0.004(11)
C9 0.014(10) 0.033(11) 0.041(12) 0.018(10) 0.012(9) 0.004(9)
C10 0.034(10) 0.036(11) 0.035(11) 0.018(9) -0.009(8) 0.010(8)
Se1A 0.0323(11) 0.0232(11) 0.0421(12) 0.0008(10) 0.0024(9) -0.0001(9)
Br1A 0.0354(12) 0.0359(13) 0.0602(14) 0.0101(11) 0.0141(10) 0.0085(10)
Br2A 0.0608(14) 0.0353(12) 0.0543(15) 0.0027(11) 0.0238(12) 0.0046(12)
S3A 0.038(3) 0.027(3) 0.049(3) -0.008(2) -0.018(2) -0.001(2)
N1A 0.042(10) 0.027(9) 0.058(11) 0.008(9) 0.008(8) 0.008(8)
C2A 0.026(10) 0.024(10) 0.033(11) -0.021(9) 0.014(8) -0.003(8)
C4A 0.035(11) 0.010(9) 0.039(11) 0.014(8) -0.009(9) 0.011(8)
C5A 0.056(14) 0.040(12) 0.075(16) -0.013(12) -0.023(11) 0.010(11)
C6A 0.049(12) 0.025(11) 0.065(14) -0.001(10) -0.007(10) 0.008(10)
C7A 0.081(16) 0.036(12) 0.043(12) -0.001(11) -0.027(11) -0.007(13)
C8A 0.045(13) 0.037(12) 0.049(13) 0.006(10) -0.026(10) 0.007(11)
C9A 0.041(12) 0.030(11) 0.014(10) -0.008(8) -0.002(8) 0.004(9)
C10A 0.030(10) 0.047(12) 0.074(14) -0.003(11) -0.035(10) 0.008(10)
Cl1 0.048(7) 0.082(9) 0.066(8) 0.020(8) -0.007(6) 0.007(8)
Cl2 0.094(14) 0.107(16) 0.140(19) -0.037(16) 0.063(12) -0.029(14)
C11 0.09(4) 0.03(3) 0.01(2) -0.02(2) 0.01(2) 0.01(3)

loop_
_atom_type_symbol
_atom_type_description
_atom_type_scat_dispersion_real
_atom_type_scat_dispersion_imag
_atom_type_scat_source
C C 0.0033 0.0016 'International Tables Vol C Tables 4.2.6.8 and 6.1.1.4'
H H 0.0000 0.0000 'International Tables Vol C Tables 4.2.6.8 and 6.1.1.4'
N N 0.0061 0.0033 'International Tables Vol C Tables 4.2.6.8 and 6.1.1.4'
Br Br -0.2901 2.4595 'International Tables Vol C Tables 4.2.6.8 and 6.1.1.4'
Se Se -0.0929 2.2259 'International Tables Vol C Tables 4.2.6.8 and 6.1.1.4'
S S 0.1246 0.1234 'International Tables Vol C Tables 4.2.6.8 and 6.1.1.4'
Cl Cl 0.1484 0.1585 'International Tables Vol C Tables 4.2.6.8 and 6.1.1.4'

loop_
_geom_angle_atom_site_label_1
_geom_angle_atom_site_label_2
_geom_angle_atom_site_label_3
_geom_angle
C2 Se1 Br2 86.6(5)
C2 Se1 Br1 87.1(5)
Br2 Se1 Br1 173.61(11)
C2 S3 C4 89.4(7)
C2 N1 C9 113.5(14)
C2 N1 C10 125.0(13)
C9 N1 C10 121.3(13)
N1 C2 S3 114.0(11)
N1 C2 Se1 126.2(13)
S3 C2 Se1 119.8(8)
C9 C4 C5 127.6(16)
C9 C4 S3 108.3(13)
C5 C4 S3 124.0(13)
C4 C5 C6 113.7(15)
C7 C6 C5 124.3(17)
C6 C7 C8 118.3(16)
C7 C8 C9 117.9(16)
C4 C9 C8 118.0(16)
C4 C9 N1 114.7(15)
C8 C9 N1 127.0(16)
C2A Se1A Br1A 86.0(5)
C2A Se1A Br2A 89.2(5)
Br1A Se1A Br2A 175.20(12)
C2A S3A C4A 92.1(7)
C2A N1A C9A 113.2(14)
C2A N1A C10A 124.4(14)
C9A N1A C10A 122.4(15)
N1A C2A S3A 112.0(12)
N1A C2A Se1A 126.9(13)
S3A C2A Se1A 120.8(9)
C9A C4A C5A 121.5(15)
C9A C4A S3A 108.8(11)
C5A C4A S3A 129.5(13)
C4A C5A C6A 118.4(16)
C7A C6A C5A 119.4(16)
C8A C7A C6A 122.8(17)
C7A C8A C9A 117.8(16)
C4A C9A N1A 113.9(14)
C4A C9A C8A 120.1(15)
N1A C9A C8A 126.0(16)
Cl1 C11 Cl2 109.2(15)

loop_
_geom_bond_atom_site_label_1
_geom_bond_atom_site_label_2
_geom_bond_distance
Se1 C2 1.921(14)
Se1 Br2 2.551(3)
Se1 Br1 2.557(3)
S3 C2 1.694(16)
S3 C4 1.783(14)
N1 C2 1.271(16)
N1 C9 1.390(18)
N1 C10 1.440(17)
C4 C9 1.317(19)
C4 C5 1.341(19)
C5 C6 1.36(2)
C6 C7 1.37(2)
C7 C8 1.40(2)
C8 C9 1.39(2)
Se1A C2A 1.870(15)
Se1A Br1A 2.494(3)
Se1A Br2A 2.602(3)
S3A C2A 1.712(16)
S3A C4A 1.722(15)
N1A C2A 1.324(17)
N1A C9A 1.392(18)
N1A C10A 1.415(16)
C4A C9A 1.381(19)
C4A C5A 1.366(19)
C5A C6A 1.39(2)
C6A C7A 1.391(19)
C7A C8A 1.34(2)
C8A C9A 1.40(2)
Cl1 C11 1.77(2)
Cl2 C11 1.76(2)
